data_7134323
loop_
_publ_author_name
'Feng, Jianbin'
'Samedov, Kerim'
'Lu, Yanfei'
'Chen, Dongcheng'
'Cai, Yuanjing'

_publ_section_title
;
 1,5-Disila-<i>s</i>-indacene-based emitters: a molecular design towards
 efficient blue OLEDs.
;
_journal_issue 29
_journal_name_full 'Chemical communications (Cambridge, England)'
_journal_page_first 5491
_journal_page_last 5494
_journal_paper_doi 10.1039/d5cc00630a
_journal_volume 61
_journal_year 2025
_chemical_formula_moiety '2(C14 H12 F3 Si)'
_chemical_formula_sum 'C28 H24 F6 Si2'
_chemical_formula_weight 530.65
_space_group_crystal_system monoclinic
_space_group_IT_number 14
_space_group_name_Hall '-P 2ybc'
_space_group_name_H-M_alt 'P 1 21/c 1'
_atom_sites_solution_hydrogens geom
_atom_sites_solution_primary direct
_atom_sites_solution_secondary difmap
_audit_creation_date 2021-09-14
_audit_creation_method
;
  Olex2 1.1
  (compiled 2011.02.15 svn.r1672, GUI svn.r3494)
;
_audit_update_record
;
2021-10-10 deposited with the CCDC.	2025-03-11 downloaded from the CCDC.
;
_cell_angle_alpha 90.00
_cell_angle_beta 103.579(5)
_cell_angle_gamma 90.00
_cell_formula_units_Z 2
_cell_length_a 8.6747(5)
_cell_length_b 15.1646(10)
_cell_length_c 10.2043(6)
_cell_measurement_reflns_used 1241
_cell_measurement_temperature 114.55(10)
_cell_measurement_theta_max 25.6980
_cell_measurement_theta_min 3.7620
_cell_volume 1304.84(14)
_computing_cell_refinement
;
CrysAlisPro, Agilent Technologies,
Version 1.171.37.35 (release 13-08-2014 CrysAlis171 .NET)
(compiled Aug 13 2014,18:06:01)
;
_computing_data_collection
;
CrysAlisPro, Agilent Technologies,
Version 1.171.37.35 (release 13-08-2014 CrysAlis171 .NET)
(compiled Aug 13 2014,18:06:01)
;
_computing_data_reduction
;
CrysAlisPro, Agilent Technologies,
Version 1.171.37.35 (release 13-08-2014 CrysAlis171 .NET)
(compiled Aug 13 2014,18:06:01)
;
_computing_molecular_graphics
;
O. V. Dolomanov, L. J. Bourhis, R. J. Gildea, J. A. K. Howard and H. Puschmann,
OLEX2: a complete structure solution, refinement and analysis program.
J. Appl. Cryst. (2009). 42, 339-341.
;
_computing_publication_material
;
O. V. Dolomanov, L. J. Bourhis, R. J. Gildea, J. A. K. Howard and H. Puschmann,
OLEX2: a complete structure solution, refinement and analysis program.
J. Appl. Cryst. (2009). 42, 339-341.
;
_computing_structure_refinement 'SHELXL-97 (Sheldrick, 1997)'
_computing_structure_solution 'A short history of SHELX (Sheldrick, 2007)/Bruker'
_diffrn_ambient_environment N~2~
_diffrn_ambient_temperature 114.55(10)
_diffrn_detector 'CCD plate'
_diffrn_detector_area_resol_mean 16.0971
_diffrn_detector_type Eos
_diffrn_measured_fraction_theta_full 0.9967
_diffrn_measured_fraction_theta_max 0.8263
_diffrn_measurement_details
;
#__ type_ start__ end____ width___ exp.time_
  1 omega    5.00   81.00   1.0000    4.0000
omega____ theta____ kappa____ phi______ frames
    -       16.0852   57.0000   90.0000 76

#__ type_ start__ end____ width___ exp.time_
  2 omega   36.00   86.00   1.0000    4.0000
omega____ theta____ kappa____ phi______ frames
    -       16.0852  178.0000  -30.0000 50

#__ type_ start__ end____ width___ exp.time_
  3 omega   46.00   73.00   1.0000    4.0000
omega____ theta____ kappa____ phi______ frames
    -       16.0852  178.0000  120.0000 27

#__ type_ start__ end____ width___ exp.time_
  4 omega  -67.00   -3.00   1.0000    4.0000
omega____ theta____ kappa____ phi______ frames
    -      -10.8508  -37.0000  120.0000 64
;
_diffrn_measurement_device 'four-circle diffractometer'
_diffrn_measurement_device_type 'Xcalibur, Eos, Gemini'
_diffrn_measurement_method '\w scans'
_diffrn_orient_matrix_UB_11 -0.0472348000
_diffrn_orient_matrix_UB_12 -0.0057927000
_diffrn_orient_matrix_UB_13 0.0474771000
_diffrn_orient_matrix_UB_21 0.0356511000
_diffrn_orient_matrix_UB_22 -0.0417287000
_diffrn_orient_matrix_UB_23 0.0179531000
_diffrn_orient_matrix_UB_31 0.0598007000
_diffrn_orient_matrix_UB_32 0.0203047000
_diffrn_orient_matrix_UB_33 0.0503519000
_diffrn_radiation_monochromator graphite
_diffrn_radiation_probe x-ray
_diffrn_radiation_type 'Mo K\a'
_diffrn_radiation_wavelength 0.71073
_diffrn_reflns_av_R_equivalents 0.0412
_diffrn_reflns_av_unetI/netI 0.0620
_diffrn_reflns_limit_h_max 9
_diffrn_reflns_limit_h_min -10
_diffrn_reflns_limit_k_max 18
_diffrn_reflns_limit_k_min -13
_diffrn_reflns_limit_l_max 12
_diffrn_reflns_limit_l_min -12
_diffrn_reflns_number 5530
_diffrn_reflns_theta_full 26.00
_diffrn_reflns_theta_max 26.00
_diffrn_reflns_theta_min 3.38
_diffrn_source 'Enhance (Mo) X-ray Source'
_exptl_absorpt_coefficient_mu 0.194
_exptl_absorpt_correction_T_max 1.00000
_exptl_absorpt_correction_T_min 0.96561
_exptl_absorpt_correction_type multi-scan
_exptl_absorpt_process_details
;
CrysAlisPro, Agilent Technologies,
Version 1.171.37.35 (release 13-08-2014 CrysAlis171 .NET)
(compiled Aug 13 2014,18:06:01)
Empirical absorption correction using spherical harmonics,
 implemented in SCALE3 ABSPACK scaling algorithm.
;
_exptl_crystal_colour less
_exptl_crystal_density_diffrn 1.351
_exptl_crystal_density_method 'not measured'
_exptl_crystal_description plates
_exptl_crystal_F_000 548
_exptl_crystal_recrystallization_method 'Re-crystallisation from solvent'
_exptl_crystal_size_max 0.34
_exptl_crystal_size_mid 0.23
_exptl_crystal_size_min 0.21
_refine_diff_density_max 0.382
_refine_diff_density_min -0.347
_refine_diff_density_rms 0.057
_refine_ls_extinction_method none
_refine_ls_goodness_of_fit_ref 1.052
_refine_ls_hydrogen_treatment mixed
_refine_ls_matrix_type full
_refine_ls_number_parameters 193
_refine_ls_number_reflns 2511
_refine_ls_number_restraints 30
_refine_ls_restrained_S_all 1.050
_refine_ls_R_factor_all 0.0741
_refine_ls_R_factor_gt 0.0518
_refine_ls_shift/su_max 0.002
_refine_ls_shift/su_mean 0.000
_refine_ls_structure_factor_coef Fsqd
_refine_ls_weighting_details 'calc w=1/[\s^2^(Fo^2^)+(0.0426P)^2^+0.5288P] where P=(Fo^2^+2Fc^2^)/3'
_refine_ls_weighting_scheme calc
_refine_ls_wR_factor_gt 0.1095
_refine_ls_wR_factor_ref 0.1253
_reflns_number_gt 1872
_reflns_number_total 2511
_reflns_threshold_expression >2sigma(I)
_cod_data_source_file d5cc00630a2.cif
_cod_data_source_block exp_7432
_cod_depositor_comments 'Adding full bibliography for 7134323--7134324.cif.'
_cod_original_cell_volume 1304.83(13)
_cod_database_code 7134323
_reflns_odcompleteness_completeness 99.67
_reflns_odcompleteness_iscentric 1
_reflns_odcompleteness_theta 25.07

loop_
_space_group_symop_id
_space_group_symop_operation_xyz
1 'x, y, z'
2 '-x, y+1/2, -z+1/2'
3 '-x, -y, -z'
4 'x, -y-1/2, z-1/2'

loop_
_atom_site_label
_atom_site_type_symbol
_atom_site_fract_x
_atom_site_fract_y
_atom_site_fract_z
_atom_site_U_iso_or_equiv
_atom_site_adp_type
_atom_site_occupancy
_atom_site_symmetry_multiplicity
_atom_site_calc_flag
_atom_site_refinement_flags
_atom_site_disorder_assembly
_atom_site_disorder_group
Si1 Si 0.78147(8) 0.14402(5) 0.00909(7) 0.0249(2) Uani 1 1 d . . .
F3 F 1.2775(12) 0.1391(7) -0.5471(8) 0.068(3) Uani 0.527(16) 1 d PDU A 2
C11 C 1.1060(3) 0.12653(18) -0.1377(2) 0.0288(6) Uani 1 1 d . A .
H11 H 1.1255 0.1378 -0.0456 0.035 Uiso 1 1 calc R . .
C12 C 1.3242(3) 0.1434(2) -0.4152(3) 0.0376(7) Uani 1 1 d . . .
C10 C 1.2250(3) 0.14127(17) -0.2044(2) 0.0307(6) Uani 1 1 d . . .
H10 H 1.3240 0.1608 -0.1570 0.037 Uiso 1 1 calc R A .
C2 C 0.6049(3) 0.00306(16) -0.0839(2) 0.0244(6) Uani 1 1 d . . .
C1 C 0.4887(3) -0.06286(16) -0.1034(2) 0.0257(6) Uani 1 1 d . . .
H1 H 0.4822 -0.1041 -0.1719 0.031 Uiso 1 1 calc R . .
C13 C 0.9381(3) 0.15330(19) 0.1681(2) 0.0332(7) Uani 1 1 d . . .
H13A H 0.9766 0.0956 0.1975 0.050 Uiso 1 1 calc R . .
H13B H 0.8945 0.1806 0.2363 0.050 Uiso 1 1 calc R . .
H13C H 1.0240 0.1885 0.1524 0.050 Uiso 1 1 calc R . .
C4 C 0.8320(3) 0.07825(16) -0.1320(2) 0.0243(6) Uani 1 1 d . A .
C7 C 0.9312(3) 0.08110(16) -0.3441(2) 0.0263(6) Uani 1 1 d . A .
H7 H 0.8329 0.0605 -0.3917 0.032 Uiso 1 1 calc R . .
C5 C 0.7243(3) 0.01275(17) -0.1645(2) 0.0252(6) Uani 1 1 d . . .
H5 H 0.7255 -0.0252 -0.2359 0.030 Uiso 1 1 calc R . .
C9 C 1.1968(3) 0.12695(17) -0.3418(2) 0.0272(6) Uani 1 1 d . A .
C3 C 0.6170(3) 0.06641(17) 0.0196(2) 0.0253(6) Uani 1 1 d . . .
C8 C 1.0488(3) 0.09717(16) -0.4120(2) 0.0266(6) Uani 1 1 d . . .
H8 H 1.0289 0.0881 -0.5046 0.032 Uiso 1 1 calc R A .
C6 C 0.9572(3) 0.09518(16) -0.2052(2) 0.0232(5) Uani 1 1 d . . .
C14 C 0.7037(3) 0.25450(17) -0.0527(3) 0.0345(7) Uani 1 1 d . . .
H14A H 0.6628 0.2835 0.0155 0.052 Uiso 1 1 calc R . .
H14B H 0.6205 0.2478 -0.1328 0.052 Uiso 1 1 calc R . .
H14C H 0.7878 0.2892 -0.0729 0.052 Uiso 1 1 calc R . .
F6 F 1.3962(10) 0.0596(5) -0.4305(8) 0.066(2) Uani 0.473(16) 1 d PDU A 1
F4 F 1.4441(10) 0.1869(9) -0.3501(8) 0.072(4) Uani 0.473(16) 1 d PDU A 1
F2 F 1.3668(11) 0.2347(5) -0.4027(8) 0.061(2) Uani 0.527(16) 1 d PDU A 2
F1 F 1.4527(8) 0.1039(8) -0.3731(10) 0.084(4) Uani 0.527(16) 1 d PDU A 2
F5 F 1.2768(13) 0.1666(9) -0.5361(11) 0.077(4) Uani 0.473(16) 1 d PDU A 1

loop_
_atom_site_aniso_label
_atom_site_aniso_U_11
_atom_site_aniso_U_22
_atom_site_aniso_U_33
_atom_site_aniso_U_23
_atom_site_aniso_U_13
_atom_site_aniso_U_12
Si1 0.0264(4) 0.0262(4) 0.0250(4) -0.0022(3) 0.0120(3) -0.0024(3)
F3 0.064(5) 0.120(6) 0.034(4) -0.034(4) 0.036(3) -0.052(4)
C11 0.0297(13) 0.0379(16) 0.0198(13) -0.0004(11) 0.0077(10) 0.0020(12)
C12 0.0312(16) 0.051(2) 0.0335(16) -0.0008(15) 0.0132(12) -0.0060(15)
C10 0.0232(13) 0.0387(16) 0.0308(15) -0.0015(12) 0.0074(10) -0.0029(12)
C2 0.0267(13) 0.0263(14) 0.0219(13) -0.0016(11) 0.0091(10) 0.0000(11)
C1 0.0303(13) 0.0236(13) 0.0252(13) -0.0046(11) 0.0106(10) -0.0012(11)
C13 0.0328(14) 0.0390(17) 0.0307(15) -0.0044(12) 0.0130(11) -0.0020(13)
C4 0.0243(12) 0.0260(14) 0.0234(13) 0.0007(11) 0.0074(10) 0.0016(11)
C7 0.0268(13) 0.0262(14) 0.0265(14) -0.0029(11) 0.0076(10) -0.0037(11)
C5 0.0277(13) 0.0300(14) 0.0196(12) -0.0040(11) 0.0090(9) 0.0023(12)
C9 0.0278(13) 0.0284(14) 0.0281(14) 0.0001(11) 0.0118(10) 0.0005(12)
C3 0.0268(13) 0.0249(13) 0.0255(13) 0.0004(11) 0.0088(10) 0.0006(11)
C8 0.0329(14) 0.0274(14) 0.0212(13) -0.0030(11) 0.0097(10) -0.0012(12)
C6 0.0250(12) 0.0217(13) 0.0241(13) 0.0003(10) 0.0083(10) 0.0036(11)
C14 0.0345(14) 0.0318(15) 0.0402(16) -0.0032(13) 0.0147(12) -0.0043(13)
F6 0.050(4) 0.077(4) 0.086(4) -0.007(4) 0.047(3) 0.008(3)
F4 0.057(5) 0.108(9) 0.066(4) -0.041(6) 0.044(4) -0.054(6)
F2 0.072(4) 0.049(3) 0.077(4) -0.010(3) 0.050(3) -0.027(3)
F1 0.044(4) 0.120(8) 0.103(7) 0.077(7) 0.049(4) 0.042(5)
F5 0.052(5) 0.126(8) 0.059(6) 0.064(6) 0.025(4) 0.024(5)

loop_
_atom_type_symbol
_atom_type_description
_atom_type_scat_dispersion_real
_atom_type_scat_dispersion_imag
_atom_type_scat_source
C C 0.0033 0.0016 'International Tables Vol C Tables 4.2.6.8 and 6.1.1.4'
H H 0.0000 0.0000 'International Tables Vol C Tables 4.2.6.8 and 6.1.1.4'
F F 0.0171 0.0103 'International Tables Vol C Tables 4.2.6.8 and 6.1.1.4'
Si Si 0.0817 0.0704 'International Tables Vol C Tables 4.2.6.8 and 6.1.1.4'

loop_
_geom_angle_atom_site_label_1
_geom_angle_atom_site_label_2
_geom_angle_atom_site_label_3
_geom_angle
_geom_angle_site_symmetry_1
_geom_angle_site_symmetry_3
_geom_angle_publ_flag
C13 Si1 C4 116.91(11) . . ?
C13 Si1 C3 114.06(11) . . ?
C3 Si1 C4 91.62(10) . . ?
C14 Si1 C13 111.10(13) . . ?
C14 Si1 C4 110.37(11) . . ?
C14 Si1 C3 111.43(11) . . ?
C10 C11 H11 119.2 . . ?
C10 C11 C6 121.5(2) . . ?
C6 C11 H11 119.2 . . ?
F3 C12 C9 114.8(5) . . ?
F3 C12 F6 83.3(5) . . ?
F3 C12 F2 98.6(5) . . ?
F6 C12 C9 107.3(4) . . ?
F4 C12 F3 125.2(6) . . ?
F4 C12 C9 115.6(3) . . ?
F4 C12 F6 101.0(5) . . ?
F4 C12 F2 45.0(4) . . ?
F2 C12 C9 108.8(3) . . ?
F2 C12 F6 138.9(3) . . ?
F1 C12 F3 111.4(6) . . ?
F1 C12 C9 116.9(3) . . ?
F1 C12 F6 40.5(4) . . ?
F1 C12 F4 61.1(4) . . ?
F1 C12 F2 104.0(5) . . ?
F1 C12 F5 122.2(7) . . ?
F5 C12 F3 19.2(8) . . ?
F5 C12 C9 115.4(6) . . ?
F5 C12 F6 101.1(6) . . ?
F5 C12 F4 113.9(7) . . ?
F5 C12 F2 80.4(6) . . ?
C11 C10 H10 120.0 . . ?
C11 C10 C9 120.0(2) . . ?
C9 C10 H10 120.0 . . ?
C1 C2 C5 124.7(2) . . ?
C1 C2 C3 121.1(2) . . ?
C3 C2 C5 114.2(2) . . ?
C2 C1 H1 120.1 . . ?
C3 C1 C2 119.7(2) 3_655 . ?
C3 C1 H1 120.1 3_655 . ?
Si1 C13 H13A 109.5 . . ?
Si1 C13 H13B 109.5 . . ?
Si1 C13 H13C 109.5 . . ?
H13A C13 H13B 109.5 . . ?
H13A C13 H13C 109.5 . . ?
H13B C13 H13C 109.5 . . ?
C5 C4 Si1 107.79(16) . . ?
C5 C4 C6 123.5(2) . . ?
C6 C4 Si1 128.62(18) . . ?
C8 C7 H7 119.4 . . ?
C8 C7 C6 121.2(2) . . ?
C6 C7 H7 119.4 . . ?
C2 C5 H5 120.9 . . ?
C4 C5 C2 118.2(2) . . ?
C4 C5 H5 120.9 . . ?
C10 C9 C12 120.4(2) . . ?
C10 C9 C8 119.7(2) . . ?
C8 C9 C12 119.8(2) . . ?
C2 C3 Si1 107.96(17) . . ?
C1 C3 Si1 132.82(19) 3_655 . ?
C1 C3 C2 119.2(2) 3_655 . ?
C7 C8 C9 119.9(2) . . ?
C7 C8 H8 120.0 . . ?
C9 C8 H8 120.0 . . ?
C11 C6 C4 120.9(2) . . ?
C11 C6 C7 117.6(2) . . ?
C7 C6 C4 121.5(2) . . ?
Si1 C14 H14A 109.5 . . ?
Si1 C14 H14B 109.5 . . ?
Si1 C14 H14C 109.5 . . ?
H14A C14 H14B 109.5 . . ?
H14A C14 H14C 109.5 . . ?
H14B C14 H14C 109.5 . . ?

loop_
_geom_bond_atom_site_label_1
_geom_bond_atom_site_label_2
_geom_bond_distance
_geom_bond_site_symmetry_2
_geom_bond_publ_flag
Si1 C13 1.861(3) . ?
Si1 C4 1.886(2) . ?
Si1 C3 1.872(2) . ?
Si1 C14 1.860(3) . ?
F3 C12 1.313(8) . ?
C11 H11 0.9300 . ?
C11 C10 1.381(3) . ?
C11 C6 1.396(3) . ?
C12 C9 1.495(3) . ?
C12 F6 1.441(7) . ?
C12 F4 1.278(5) . ?
C12 F2 1.431(6) . ?
C12 F1 1.249(5) . ?
C12 F5 1.256(9) . ?
C10 H10 0.9300 . ?
C10 C9 1.382(3) . ?
C2 C1 1.400(3) . ?
C2 C5 1.474(3) . ?
C2 C3 1.414(3) . ?
C1 H1 0.9300 . ?
C1 C3 1.394(3) 3_655 ?
C13 H13A 0.9600 . ?
C13 H13B 0.9600 . ?
C13 H13C 0.9600 . ?
C4 C5 1.350(3) . ?
C4 C6 1.478(3) . ?
C7 H7 0.9300 . ?
C7 C8 1.383(3) . ?
C7 C6 1.398(3) . ?
C5 H5 0.9300 . ?
C9 C8 1.391(3) . ?
C3 C1 1.394(3) 3_655 ?
C8 H8 0.9300 . ?
C14 H14A 0.9600 . ?
C14 H14B 0.9600 . ?
C14 H14C 0.9600 . ?

loop_
_geom_torsion_atom_site_label_1
_geom_torsion_atom_site_label_2
_geom_torsion_atom_site_label_3
_geom_torsion_atom_site_label_4
_geom_torsion
_geom_torsion_site_symmetry_1
_geom_torsion_site_symmetry_2
_geom_torsion_site_symmetry_3
_geom_torsion_site_symmetry_4
_geom_torsion_publ_flag
Si1 C4 C5 C2 -3.6(3) . . . . ?
Si1 C4 C6 C11 38.6(3) . . . . ?
Si1 C4 C6 C7 -140.9(2) . . . . ?
F3 C12 C9 C10 -171.2(6) . . . . ?
F3 C12 C9 C8 8.8(7) . . . . ?
C11 C10 C9 C12 179.5(3) . . . . ?
C11 C10 C9 C8 -0.4(4) . . . . ?
C12 C9 C8 C7 179.4(2) . . . . ?
C10 C11 C6 C4 178.9(2) . . . . ?
C10 C11 C6 C7 -1.5(4) . . . . ?
C10 C9 C8 C7 -0.7(4) . . . . ?
C1 C2 C5 C4 -178.3(2) . . . . ?
C1 C2 C3 Si1 -178.40(18) . . . . ?
C1 C2 C3 C1 0.0(4) . . . 3_655 ?
C13 Si1 C4 C5 122.25(18) . . . . ?
C13 Si1 C4 C6 -61.9(2) . . . . ?
C13 Si1 C3 C2 -124.21(18) . . . . ?
C13 Si1 C3 C1 57.7(3) . . . 3_655 ?
C4 Si1 C3 C2 -3.65(18) . . . . ?
C4 Si1 C3 C1 178.3(2) . . . 3_655 ?
C5 C2 C1 C3 179.1(2) . . . 3_655 ?
C5 C2 C3 Si1 2.4(3) . . . . ?
C5 C2 C3 C1 -179.2(2) . . . 3_655 ?
C5 C4 C6 C11 -146.2(3) . . . . ?
C5 C4 C6 C7 34.3(4) . . . . ?
C3 Si1 C4 C5 4.10(18) . . . . ?
C3 Si1 C4 C6 179.9(2) . . . . ?
C3 C2 C1 C3 0.0(4) . . . 3_655 ?
C3 C2 C5 C4 0.9(3) . . . . ?
C8 C7 C6 C11 0.4(4) . . . . ?
C8 C7 C6 C4 179.9(2) . . . . ?
C6 C11 C10 C9 1.5(4) . . . . ?
C6 C4 C5 C2 -179.7(2) . . . . ?
C6 C7 C8 C9 0.7(4) . . . . ?
C14 Si1 C4 C5 -109.50(18) . . . . ?
C14 Si1 C4 C6 66.3(2) . . . . ?
C14 Si1 C3 C2 109.00(18) . . . . ?
C14 Si1 C3 C1 -69.1(3) . . . 3_655 ?
F6 C12 C9 C10 98.4(5) . . . . ?
F6 C12 C9 C8 -81.7(5) . . . . ?
F4 C12 C9 C10 -13.5(9) . . . . ?
F4 C12 C9 C8 166.5(8) . . . . ?
F2 C12 C9 C10 -61.8(6) . . . . ?
F2 C12 C9 C8 118.1(5) . . . . ?
F1 C12 C9 C10 55.6(9) . . . . ?
F1 C12 C9 C8 -124.5(9) . . . . ?
F5 C12 C9 C10 -149.9(8) . . . . ?
F5 C12 C9 C8 30.0(8) . . . . ?
